data_6000302
loop_
_publ_author_name
'Fedorchuk, A. A.'
'Dol'nikova, T. V.'

_publ_section_title
;
 Crystal structure of TbGe1.12-1.48Ga0.88-0.52
;
_journal_name_full 'Inorganic Materials'
_journal_page_first 468
_journal_page_last 470
_journal_volume 35
_journal_year 1999
_chemical_formula_sum 'Ga0.88 Ge1.12 Tb'
_space_group_name_H-M_alt 'I 41/a m d'
_cell_angle_alpha 90.000
_cell_angle_beta 90.000
_cell_angle_gamma 90.000
_cell_length_a 4.1129
_cell_length_b 4.1129
_cell_length_c 13.9060
_cell_volume 235.23
_cod_database_code 6000302

loop_
_atom_site_label
_atom_site_fract_x
_atom_site_fract_y
_atom_site_fract_z
? ? ? ?
